data_4511866
loop_
_publ_author_name
'Miyake, Ryosuke'
'Nakagawa, Yuki'
'Hase, Mariko'

_publ_section_title
;
 Selective Thermal Elongation of Metal--Metal Distances in the
 Two-Dimensional Assembly of Ag(I) Ions Templated by Assembled Peptide
 Ligands
;
_journal_issue 10
_journal_name_full 'Crystal Growth &amp; Design'
_journal_page_first 4882
_journal_paper_doi 10.1021/cg5009347
_journal_volume 14
_journal_year 2014
_chemical_absolute_configuration ad
_chemical_formula_sum 'C7 H11 Ag2 N3 O5'
_chemical_formula_weight 432.93
_space_group_crystal_system monoclinic
_space_group_IT_number 4
_space_group_name_Hall 'P 2yb'
_space_group_name_H-M_alt 'P 1 21 1'
_symmetry_space_group_name_Hall 'P 2yb'
_symmetry_space_group_name_H-M 'P 1 21 1'
_atom_sites_solution_hydrogens geom
_cell_angle_alpha 90
_cell_angle_beta 103.005(3)
_cell_angle_gamma 90
_cell_formula_units_Z 2
_cell_length_a 4.8314(8)
_cell_length_b 19.955(3)
_cell_length_c 5.5470(10)
_cell_measurement_temperature 293
_cell_volume 521.07(15)
_computing_cell_refinement 'SAINT V8.32B (Bruker AXS)'
_computing_data_collection 'Bruker SMART APEXII ULTRA'
_computing_data_reduction 'SAINT V8.32B (Bruker AXS)'
_computing_molecular_graphics 'XSHELL V6.3.1 (Bruker AXS)'
_computing_publication_material 'Generate Report (Bruker AXS)'
_computing_structure_refinement 'SHELXL-2013 (Sheldrick, 2013)'
_computing_structure_solution 'SHELXS-97 (Sheldrick, 1997)'
_diffrn_ambient_temperature 293
_diffrn_detector_area_resol_mean 8.333
_diffrn_measured_fraction_theta_full 0.988
_diffrn_measured_fraction_theta_max 0.988
_diffrn_measurement_device_type 'Bruker D8 goniometer'
_diffrn_measurement_method 'omega scans'
_diffrn_radiation_monochromator 'multilayered conforcal mirror'
_diffrn_radiation_type MoK\a
_diffrn_radiation_wavelength 0.71073
_diffrn_reflns_av_R_equivalents 0.0178
_diffrn_reflns_limit_h_max 5
_diffrn_reflns_limit_h_min -6
_diffrn_reflns_limit_k_max 22
_diffrn_reflns_limit_k_min -27
_diffrn_reflns_limit_l_max 7
_diffrn_reflns_limit_l_min -7
_diffrn_reflns_number 3559
_diffrn_reflns_theta_full 29.13
_diffrn_reflns_theta_max 29.13
_diffrn_reflns_theta_min 2.04
_diffrn_source 'rotating-anode X-ray tube'
_diffrn_source_type 'Bruker Tourbo X-ray Source'
_exptl_absorpt_coefficient_mu 3.773
_exptl_absorpt_correction_T_max 0.96
_exptl_absorpt_correction_T_min 0.82
_exptl_absorpt_correction_type empirical
_exptl_absorpt_process_details 'SADABS V2012/1 (Bruker AXS)'
_exptl_crystal_colour colorless
_exptl_crystal_density_diffrn 2.759
_exptl_crystal_density_method 'not measured'
_exptl_crystal_description plate
_exptl_crystal_F_000 416
_exptl_crystal_size_max 0.055
_exptl_crystal_size_mid 0.023
_exptl_crystal_size_min 0.010
_refine_diff_density_max 2.013
_refine_diff_density_min -1.588
_refine_ls_abs_structure_details
;
Flack x determined using 876 quotients [(I+)-(I-)]/[(I+)+(I-)]
(Parsons and Flack (2004), Acta Cryst. A60, s61).
;
_refine_ls_abs_structure_Flack 0.08(3)
_refine_ls_extinction_method none
_refine_ls_goodness_of_fit_ref 1.046
_refine_ls_hydrogen_treatment constr
_refine_ls_matrix_type full
_refine_ls_number_parameters 154
_refine_ls_number_reflns 2256
_refine_ls_number_restraints 1
_refine_ls_restrained_S_all 1.046
_refine_ls_R_factor_all 0.0394
_refine_ls_R_factor_gt 0.0333
_refine_ls_shift/su_max 0.000
_refine_ls_shift/su_mean 0.000
_refine_ls_structure_factor_coef Fsqd
_refine_ls_weighting_details 'w=1/[\s^2^(Fo^2^)+(0.0248P)^2^+1.6019P] where P=(Fo^2^+2Fc^2^)/3'
_refine_ls_weighting_scheme calc
_refine_ls_wR_factor_gt 0.0703
_refine_ls_wR_factor_ref 0.0728
_reflns_number_gt 2025
_reflns_number_total 2256
_reflns_threshold_expression 'I > 2\s(I)'
_cod_data_source_file cg5009347_si_001.cif
_cod_data_source_block p21_293K_again
_cod_depositor_comments 'Adding full bibliography for 4511859--4511871.cif.'
_cod_original_cell_volume 521.07(16)
_cod_database_code 4511866

loop_
_space_group_symop_operation_xyz
'x, y, z'
'-x, y+1/2, -z'

loop_
_atom_site_type_symbol
_atom_site_label
_atom_site_fract_x
_atom_site_fract_y
_atom_site_fract_z
_atom_site_U_iso_or_equiv
_atom_site_adp_type
_atom_site_calc_flag
_atom_site_refinement_flags_adp
_atom_site_refinement_flags_posn
_atom_site_occupancy
Ag Ag1 0.20977(13) 0.85734(3) 0.43742(12) 0.03661(18) Uani d . . 1
Ag Ag2 -0.43052(14) 0.86745(3) -0.00758(12) 0.03688(18) Uani d . . 1
C C1 -0.0239(17) 0.7562(4) 0.0337(14) 0.0241(16) Uani d . . 1
C C2 0.1411(19) 0.6952(4) 0.1469(16) 0.0272(17) Uani d . . 1
H H2A 0.3062 0.6898 0.0765 0.033 Uiso calc U R 1
H H2B 0.0229 0.6558 0.1053 0.033 Uiso calc U R 1
C C3 0.2376(15) 0.7006(4) 0.4275(14) 0.0181(15) Uani d . . 1
H H3 0.07 0.7047 0.4984 0.022 Uiso calc U R 1
C C4 0.3991(15) 0.6368(4) 0.5270(14) 0.0210(14) Uani d . . 1
C C5 0.3833(16) 0.5246(4) 0.6915(14) 0.0203(15) Uani d . . 1
H H5 0.558 0.5199 0.631 0.024 Uiso calc U R 1
C C6 0.4662(19) 0.5257(4) 0.9726(16) 0.0265(17) Uani d . . 1
H H6A 0.5787 0.5654 1.0269 0.032 Uiso calc U R 1
H H6B 0.2958 0.5281 1.0372 0.032 Uiso calc U R 1
C C7 0.1899(16) 0.4654(4) 0.5909(15) 0.0233(16) Uani d . . 1
N N1 0.4160(14) 0.7598(3) 0.4941(13) 0.0241(14) Uani d . . 1
H H1A 0.5628 0.7588 0.4002 0.029 Uiso calc U R 1
H H1B 0.51 0.7562 0.6676 0.029 Uiso calc U R 1
N N2 0.2484(13) 0.5876(3) 0.5949(13) 0.0234(14) Uani d . . 1
H H2 0.0689 0.5928 0.5819 0.028 Uiso calc U R 1
N N3 0.6299(16) 0.4659(4) 1.0728(13) 0.0288(16) Uani d . . 1
H H3A 0.6914 0.4718 1.2504 0.035 Uiso calc U R 1
H H3B 0.7997 0.465 1.0071 0.035 Uiso calc U R 1
O O1 0.0585(16) 0.7893(4) -0.1266(13) 0.052(2) Uani d . . 1
O O2 -0.2402(14) 0.7716(4) 0.1118(14) 0.0434(18) Uani d . . 1
O O3 0.6572(12) 0.6321(3) 0.5357(15) 0.0430(18) Uani d . . 1
O O4 0.2603(18) 0.4288(4) 0.4363(16) 0.063(3) Uani d . . 1
O O5 -0.0243(13) 0.4566(4) 0.6757(13) 0.0391(16) Uani d . . 1

loop_
_atom_site_aniso_label
_atom_site_aniso_U_11
_atom_site_aniso_U_22
_atom_site_aniso_U_33
_atom_site_aniso_U_12
_atom_site_aniso_U_13
_atom_site_aniso_U_23
Ag1 0.0397(3) 0.0178(3) 0.0451(4) 0.0091(3) -0.0054(3) -0.0047(3)
Ag2 0.0417(3) 0.0232(3) 0.0401(3) 0.0086(3) -0.0027(3) -0.0053(3)
C1 0.025(4) 0.023(4) 0.022(4) 0.004(3) -0.002(3) -0.006(3)
C2 0.030(4) 0.020(4) 0.029(4) 0.004(3) 0.000(3) -0.005(3)
C3 0.015(3) 0.012(4) 0.028(4) 0.003(2) 0.006(3) 0.004(3)
C4 0.018(3) 0.015(3) 0.028(4) 0.005(3) 0.001(3) 0.004(3)
C5 0.017(3) 0.012(3) 0.030(4) 0.000(3) 0.001(3) 0.005(3)
C6 0.031(4) 0.016(4) 0.029(4) 0.001(3) 0.001(4) 0.000(3)
C7 0.021(4) 0.018(4) 0.029(4) 0.001(3) 0.002(3) 0.001(3)
N1 0.023(3) 0.017(3) 0.028(3) -0.001(3) -0.003(3) 0.001(3)
N2 0.018(3) 0.017(3) 0.037(4) 0.004(2) 0.008(3) 0.010(3)
N3 0.032(4) 0.025(4) 0.025(3) -0.002(3) -0.003(3) 0.006(3)
O1 0.052(5) 0.070(6) 0.040(4) 0.018(4) 0.022(4) 0.024(4)
O2 0.035(3) 0.036(4) 0.066(5) 0.014(3) 0.027(3) 0.023(4)
O3 0.016(3) 0.026(3) 0.090(5) 0.005(2) 0.019(3) 0.024(3)
O4 0.064(5) 0.065(6) 0.067(6) -0.024(4) 0.029(5) -0.043(4)
O5 0.025(3) 0.031(4) 0.063(5) -0.010(3) 0.016(3) -0.012(3)

loop_
_atom_type_symbol
_atom_type_description
_atom_type_scat_dispersion_real
_atom_type_scat_dispersion_imag
_atom_type_scat_source
C C 0.0033 0.0016 'International Tables Vol C Tables 4.2.6.8 and 6.1.1.4'
H H 0.0000 0.0000 'International Tables Vol C Tables 4.2.6.8 and 6.1.1.4'
N N 0.0061 0.0033 'International Tables Vol C Tables 4.2.6.8 and 6.1.1.4'
O O 0.0106 0.0060 'International Tables Vol C Tables 4.2.6.8 and 6.1.1.4'
Ag Ag -0.8971 1.1015 'International Tables Vol C Tables 4.2.6.8 and 6.1.1.4'

loop_
_geom_angle_atom_site_label_1
_geom_angle_atom_site_label_2
_geom_angle_atom_site_label_3
_geom_angle_site_symmetry_1
_geom_angle_site_symmetry_3
_geom_angle
N1 Ag1 O5 . 2_556 170.8(3)
N1 Ag1 Ag2 . 1_656 77.54(18)
O5 Ag1 Ag2 2_556 1_656 108.5(2)
N1 Ag1 Ag2 . 1_655 82.12(19)
O5 Ag1 Ag2 2_556 1_655 88.92(17)
Ag2 Ag1 Ag2 1_656 1_655 116.79(3)
O2 Ag2 N3 . 2_556 171.6(3)
O2 Ag2 Ag1 . 1_454 110.0(2)
N3 Ag2 Ag1 2_556 1_454 76.82(19)
O2 Ag2 Ag1 . 1_455 88.64(17)
N3 Ag2 Ag1 2_556 1_455 83.8(2)
Ag1 Ag2 Ag1 1_454 1_455 116.79(3)
O1 C1 O2 . . 122.8(9)
O1 C1 C2 . . 120.1(8)
O2 C1 C2 . . 117.1(8)
C1 C2 C3 . . 112.3(7)
C1 C2 H2A . . 109.1
C3 C2 H2A . . 109.1
C1 C2 H2B . . 109.1
C3 C2 H2B . . 109.1
H2A C2 H2B . . 107.9
N1 C3 C2 . . 110.0(6)
N1 C3 C4 . . 111.0(6)
C2 C3 C4 . . 108.9(6)
N1 C3 H3 . . 109.0
C2 C3 H3 . . 109.0
C4 C3 H3 . . 109.0
O3 C4 N2 . . 123.0(7)
O3 C4 C3 . . 120.2(7)
N2 C4 C3 . . 116.8(6)
N2 C5 C6 . . 110.9(6)
N2 C5 C7 . . 110.1(6)
C6 C5 C7 . . 112.5(7)
N2 C5 H5 . . 107.7
C6 C5 H5 . . 107.7
C7 C5 H5 . . 107.7
N3 C6 C5 . . 111.8(7)
N3 C6 H6A . . 109.3
C5 C6 H6A . . 109.3
N3 C6 H6B . . 109.3
C5 C6 H6B . . 109.3
H6A C6 H6B . . 107.9
O4 C7 O5 . . 124.3(9)
O4 C7 C5 . . 118.1(8)
O5 C7 C5 . . 117.6(7)
C3 N1 Ag1 . . 117.5(5)
C3 N1 H1A . . 107.9
Ag1 N1 H1A . . 107.9
C3 N1 H1B . . 107.9
Ag1 N1 H1B . . 107.9
H1A N1 H1B . . 107.2
C4 N2 C5 . . 120.8(6)
C4 N2 H2 . . 119.6
C5 N2 H2 . . 119.6
C6 N3 Ag2 . 2_546 119.2(6)
C6 N3 H3A . . 107.5
Ag2 N3 H3A 2_546 . 107.5
C6 N3 H3B . . 107.5
Ag2 N3 H3B 2_546 . 107.5
H3A N3 H3B . . 107.0
C1 O2 Ag2 . . 116.2(6)
C7 O5 Ag1 . 2_546 109.8(6)

loop_
_geom_bond_atom_site_label_1
_geom_bond_atom_site_label_2
_geom_bond_site_symmetry_2
_geom_bond_distance
Ag1 N1 . 2.176(7)
Ag1 O5 2_556 2.207(7)
Ag1 Ag2 1_656 3.1829(10)
Ag1 Ag2 1_655 3.3294(10)
Ag2 O2 . 2.160(7)
Ag2 N3 2_556 2.182(8)
Ag2 Ag1 1_454 3.1829(10)
Ag2 Ag1 1_455 3.3294(10)
C1 O1 . 1.243(11)
C1 O2 . 1.256(10)
C1 C2 . 1.511(12)
C2 C3 . 1.525(11)
C2 H2A . 0.97
C2 H2B . 0.97
C3 N1 . 1.461(10)
C3 C4 . 1.530(10)
C3 H3 . 0.98
C4 O3 . 1.241(9)
C4 N2 . 1.326(10)
C5 N2 . 1.461(9)
C5 C6 . 1.520(11)
C5 C7 . 1.530(11)
C5 H5 . 0.98
C6 N3 . 1.470(11)
C6 H6A . 0.97
C6 H6B . 0.97
C7 O4 . 1.232(10)
C7 O5 . 1.242(10)
N1 H1A . 0.97
N1 H1B . 0.97
N2 H2 . 0.86
N3 Ag2 2_546 2.182(8)
N3 H3A . 0.97
N3 H3B . 0.97
O5 Ag1 2_546 2.207(7)
